data_2228429
loop_
_publ_author_name
'Li, Haoyang'
'Xiang, Yonggang'
'Han, Hongfei'

_publ_section_title
;
 [1,1-(Butane-1,4-diyl)-2,3-dicyclohexylguanidinato]dimethylaluminum(III)
;
_journal_coeditor_code JH2223
_journal_issue 12
_journal_name_full 'Acta Crystallographica Section E'
_journal_page_first m1598
_journal_paper_doi 10.1107/S1600536810046787
_journal_volume 66
_journal_year 2010
_chemical_formula_iupac '[Al (C H3)2 (C17 H30 N3)]'
_chemical_formula_moiety 'C19 H36 Al N3'
_chemical_formula_sum 'C19 H36 Al N3'
_chemical_formula_weight 333.49
_chemical_name_systematic
;
[1,1-(Butane-1,4-diyl)-2,3-dicyclohexylguanidinato]dimethylaluminum(III)
;
_space_group_IT_number 60
_symmetry_cell_setting orthorhombic
_symmetry_space_group_name_Hall '-P 2n 2ab'
_symmetry_space_group_name_H-M 'P b c n'
_atom_sites_solution_hydrogens geom
_atom_sites_solution_primary direct
_atom_sites_solution_secondary difmap
_audit_creation_method SHELXL-97
_cell_angle_alpha 90.00
_cell_angle_beta 90.00
_cell_angle_gamma 90.00
_cell_formula_units_Z 4
_cell_length_a 18.263(4)
_cell_length_b 10.596(2)
_cell_length_c 10.449(2)
_cell_measurement_reflns_used 4606
_cell_measurement_temperature 293(2)
_cell_measurement_theta_max 27.02
_cell_measurement_theta_min 2.96
_cell_volume 2022.0(7)
_computing_cell_refinement 'SAINT (Bruker, 2000)'
_computing_data_collection 'SMART (Bruker, 2000)'
_computing_data_reduction 'SAINT (Bruker, 2000)'
_computing_molecular_graphics 'DIAMOND (Brandenburg, 1999)'
_computing_publication_material 'SHELXL97 (Sheldrick, 2008)'
_computing_structure_refinement 'SHELXL97 (Sheldrick, 2008)'
_computing_structure_solution 'SHELXS97 (Sheldrick, 2008)'
_diffrn_ambient_temperature 293(2)
_diffrn_measured_fraction_theta_full 0.992
_diffrn_measured_fraction_theta_max 0.992
_diffrn_measurement_device_type 'Bruker SMART CCD area-detector'
_diffrn_measurement_method 'phi and omega scans'
_diffrn_radiation_monochromator graphite
_diffrn_radiation_source 'fine-focus sealed tube'
_diffrn_radiation_type MoK\a
_diffrn_radiation_wavelength 0.71073
_diffrn_reflns_av_R_equivalents 0.0587
_diffrn_reflns_av_sigmaI/netI 0.0620
_diffrn_reflns_limit_h_max 21
_diffrn_reflns_limit_h_min -21
_diffrn_reflns_limit_k_max 7
_diffrn_reflns_limit_k_min -12
_diffrn_reflns_limit_l_max 12
_diffrn_reflns_limit_l_min -11
_diffrn_reflns_number 7156
_diffrn_reflns_theta_full 25.01
_diffrn_reflns_theta_max 25.01
_diffrn_reflns_theta_min 2.22
_exptl_absorpt_coefficient_mu 0.105
_exptl_absorpt_correction_T_max 0.9693
_exptl_absorpt_correction_T_min 0.9594
_exptl_absorpt_correction_type multi-scan
_exptl_absorpt_process_details '(SADABS; Sheldrick, 1996)'
_exptl_crystal_colour Colorless
_exptl_crystal_density_diffrn 1.095
_exptl_crystal_density_method 'not measured'
_exptl_crystal_description Block
_exptl_crystal_F_000 736
_exptl_crystal_size_max 0.40
_exptl_crystal_size_mid 0.30
_exptl_crystal_size_min 0.30
_refine_diff_density_max 0.309
_refine_diff_density_min -0.432
_refine_ls_extinction_method none
_refine_ls_goodness_of_fit_ref 1.417
_refine_ls_hydrogen_treatment constr
_refine_ls_matrix_type full
_refine_ls_number_parameters 107
_refine_ls_number_reflns 1772
_refine_ls_number_restraints 0
_refine_ls_restrained_S_all 1.417
_refine_ls_R_factor_all 0.0990
_refine_ls_R_factor_gt 0.0951
_refine_ls_shift/su_max 0.005
_refine_ls_shift/su_mean 0.001
_refine_ls_structure_factor_coef Fsqd
_refine_ls_weighting_details 'calc w=1/[\s^2^(Fo^2^)+(0.0000P)^2^+5.1550P] where P=(Fo^2^+2Fc^2^)/3'
_refine_ls_weighting_scheme calc
_refine_ls_wR_factor_gt 0.2304
_refine_ls_wR_factor_ref 0.2319
_reflns_number_gt 1630
_reflns_number_total 1772
_reflns_threshold_expression >2sigma(I)
_cod_data_source_file jh2223.cif
_cod_data_source_block I
_cod_original_sg_symbol_H-M Pbcn
_cod_database_code 2228429
_cod_database_fobs_code 2228429

loop_
_symmetry_equiv_pos_as_xyz
'x, y, z'
'-x+1/2, -y+1/2, z+1/2'
'x+1/2, -y+1/2, -z'
'-x, y, -z+1/2'
'-x, -y, -z'
'x-1/2, y-1/2, -z-1/2'
'-x-1/2, y-1/2, z'
'x, -y, z-1/2'

loop_
_atom_site_type_symbol
_atom_site_label
_atom_site_fract_x
_atom_site_fract_y
_atom_site_fract_z
_atom_site_U_iso_or_equiv
_atom_site_adp_type
_atom_site_calc_flag
_atom_site_refinement_flags
_atom_site_occupancy
_atom_site_disorder_assembly
_atom_site_disorder_group
Al Al 0.5000 0.29276(18) 0.2500 0.0381(6) Uani d S 1 . .
N N1 0.45266(19) 0.1440(3) 0.1850(3) 0.0310(8) Uani d . 1 . .
N N3 0.5000 -0.0569(5) 0.2500 0.0397(13) Uani d S 1 . .
C C1 0.5000 0.0706(6) 0.2500 0.0318(13) Uani d S 1 . .
C C2 0.3760(2) 0.1118(4) 0.1598(4) 0.0334(10) Uani d . 1 . .
H H2 0.3744 0.0415 0.0989 0.040 Uiso calc R 1 . .
C C3 0.3350(3) 0.0733(5) 0.2815(5) 0.0418(12) Uani d . 1 . .
H H3A 0.3575 -0.0019 0.3170 0.050 Uiso calc R 1 . .
H H3B 0.3392 0.1402 0.3444 0.050 Uiso calc R 1 . .
C C4 0.2546(3) 0.0474(5) 0.2557(7) 0.0611(15) Uani d . 1 . .
H H4A 0.2302 0.0270 0.3355 0.073 Uiso calc R 1 . .
H H4B 0.2501 -0.0247 0.1991 0.073 Uiso calc R 1 . .
C C5 0.2177(3) 0.1614(6) 0.1948(6) 0.0569(15) Uani d . 1 . .
H H5A 0.1673 0.1407 0.1743 0.068 Uiso calc R 1 . .
H H5B 0.2175 0.2309 0.2551 0.068 Uiso calc R 1 . .
C C6 0.2573(3) 0.2010(6) 0.0742(5) 0.0539(14) Uani d . 1 . .
H H6A 0.2349 0.2770 0.0405 0.065 Uiso calc R 1 . .
H H6B 0.2525 0.1352 0.0102 0.065 Uiso calc R 1 . .
C C7 0.3384(2) 0.2255(5) 0.1001(5) 0.0435(12) Uani d . 1 . .
H H7A 0.3626 0.2465 0.0203 0.052 Uiso calc R 1 . .
H H7B 0.3432 0.2972 0.1571 0.052 Uiso calc R 1 . .
C C14 0.4666(3) -0.1349(4) 0.1484(5) 0.0473(13) Uani d . 1 . .
H H14A 0.4815 -0.1066 0.0641 0.057 Uiso calc R 1 . .
H H14B 0.4136 -0.1338 0.1538 0.057 Uiso calc R 1 . .
C C15 0.4971(3) -0.2657(5) 0.1782(6) 0.0613(16) Uani d . 1 . .
H H15A 0.4642 -0.3314 0.1486 0.074 Uiso calc R 1 . .
H H15B 0.5447 -0.2777 0.1388 0.074 Uiso calc R 1 . .
C C18 0.4388(3) 0.3932(5) 0.3656(6) 0.0586(16) Uani d . 1 . .
H H18A 0.4076 0.3382 0.4141 0.088 Uiso calc R 1 . .
H H18B 0.4093 0.4505 0.3165 0.088 Uiso calc R 1 . .
H H18C 0.4695 0.4403 0.4229 0.088 Uiso calc R 1 . .

loop_
_atom_site_aniso_label
_atom_site_aniso_U_11
_atom_site_aniso_U_22
_atom_site_aniso_U_33
_atom_site_aniso_U_12
_atom_site_aniso_U_13
_atom_site_aniso_U_23
Al 0.0304(10) 0.0312(10) 0.0526(12) 0.000 -0.0093(9) 0.000
N1 0.0254(17) 0.0324(18) 0.0351(19) -0.0015(15) 0.0006(15) 0.0007(16)
N3 0.037(3) 0.033(3) 0.049(3) 0.000 0.007(3) 0.000
C1 0.032(3) 0.032(3) 0.032(3) 0.000 0.010(3) 0.000
C2 0.029(2) 0.037(2) 0.034(2) -0.0060(18) 0.0002(18) -0.0059(19)
C3 0.036(2) 0.043(3) 0.047(3) 0.004(2) 0.006(2) 0.009(2)
C4 0.033(2) 0.057(3) 0.094(4) -0.005(2) 0.011(3) 0.020(3)
C5 0.026(2) 0.061(3) 0.084(4) -0.002(2) -0.001(3) 0.006(3)
C6 0.037(3) 0.070(4) 0.055(3) 0.001(3) -0.014(2) 0.000(3)
C7 0.032(2) 0.056(3) 0.042(2) 0.000(2) -0.006(2) 0.013(2)
C14 0.051(3) 0.037(3) 0.054(3) -0.009(2) 0.018(2) -0.012(2)
C15 0.057(3) 0.036(2) 0.091(4) -0.006(3) 0.035(3) -0.012(3)
C18 0.049(3) 0.048(3) 0.079(4) 0.011(3) -0.019(3) -0.025(3)

loop_
_atom_type_symbol
_atom_type_description
_atom_type_scat_dispersion_real
_atom_type_scat_dispersion_imag
_atom_type_scat_source
C C 0.0033 0.0016 'International Tables Vol C Tables 4.2.6.8 and 6.1.1.4'
H H 0.0000 0.0000 'International Tables Vol C Tables 4.2.6.8 and 6.1.1.4'
Al Al 0.0645 0.0514 'International Tables Vol C Tables 4.2.6.8 and 6.1.1.4'
N N 0.0061 0.0033 'International Tables Vol C Tables 4.2.6.8 and 6.1.1.4'

loop_
_geom_angle_atom_site_label_1
_geom_angle_atom_site_label_2
_geom_angle_atom_site_label_3
_geom_angle_site_symmetry_1
_geom_angle_site_symmetry_3
_geom_angle
_geom_angle_publ_flag
N1 Al N1 . 4_655 69.8(2) y
N1 Al C18 . 4_655 119.0(2) ?
N1 Al C18 4_655 4_655 114.0(2) ?
N1 Al C18 . . 114.0(2) ?
N1 Al C18 4_655 . 119.0(2) ?
C18 Al C18 4_655 . 114.2(4) y
C1 N1 C2 . . 124.8(3) ?
C1 N1 Al . . 90.4(3) ?
C2 N1 Al . . 133.2(3) ?
C1 N3 C14 . . 124.0(3) ?
C1 N3 C14 . 4_655 124.0(3) ?
C14 N3 C14 . 4_655 112.0(5) ?
N1 C1 N1 4_655 . 109.4(5) ?
N1 C1 N3 4_655 . 125.3(3) ?
N1 C1 N3 . . 125.3(3) ?
N1 C2 C7 . . 108.7(3) ?
N1 C2 C3 . . 112.3(4) ?
C7 C2 C3 . . 109.3(4) ?
N1 C2 H2 . . 108.8 ?
C7 C2 H2 . . 108.8 ?
C3 C2 H2 . . 108.8 ?
C4 C3 C2 . . 111.9(4) ?
C4 C3 H3A . . 109.2 ?
C2 C3 H3A . . 109.2 ?
C4 C3 H3B . . 109.2 ?
C2 C3 H3B . . 109.2 ?
H3A C3 H3B . . 107.9 ?
C3 C4 C5 . . 111.0(4) ?
C3 C4 H4A . . 109.4 ?
C5 C4 H4A . . 109.4 ?
C3 C4 H4B . . 109.4 ?
C5 C4 H4B . . 109.4 ?
H4A C4 H4B . . 108.0 ?
C6 C5 C4 . . 110.9(5) ?
C6 C5 H5A . . 109.5 ?
C4 C5 H5A . . 109.5 ?
C6 C5 H5B . . 109.5 ?
C4 C5 H5B . . 109.5 ?
H5A C5 H5B . . 108.0 ?
C5 C6 C7 . . 111.3(4) ?
C5 C6 H6A . . 109.4 ?
C7 C6 H6A . . 109.4 ?
C5 C6 H6B . . 109.4 ?
C7 C6 H6B . . 109.4 ?
H6A C6 H6B . . 108.0 ?
C2 C7 C6 . . 112.1(4) ?
C2 C7 H7A . . 109.2 ?
C6 C7 H7A . . 109.2 ?
C2 C7 H7B . . 109.2 ?
C6 C7 H7B . . 109.2 ?
H7A C7 H7B . . 107.9 ?
N3 C14 C15 . . 102.2(5) ?
N3 C14 H14A . . 111.3 ?
C15 C14 H14A . . 111.3 ?
N3 C14 H14B . . 111.3 ?
C15 C14 H14B . . 111.3 ?
H14A C14 H14B . . 109.2 ?
C15 C15 C14 4_655 . 103.2(3) ?
C15 C15 H15A 4_655 . 111.1 ?
C14 C15 H15A . . 111.1 ?
C15 C15 H15B 4_655 . 111.1 ?
C14 C15 H15B . . 111.1 ?
H15A C15 H15B . . 109.1 ?
Al C18 H18A . . 109.5 ?
Al C18 H18B . . 109.5 ?
H18A C18 H18B . . 109.5 ?
Al C18 H18C . . 109.5 ?
H18A C18 H18C . . 109.5 ?
H18B C18 H18C . . 109.5 ?

loop_
_geom_bond_atom_site_label_1
_geom_bond_atom_site_label_2
_geom_bond_site_symmetry_2
_geom_bond_distance
_geom_bond_publ_flag
Al N1 . 1.922(4) y
Al N1 4_655 1.922(4) ?
Al C18 4_655 1.961(6) ?
Al C18 . 1.961(6) y
N1 C1 . 1.346(5) ?
N1 C2 . 1.465(5) ?
N3 C1 . 1.351(8) ?
N3 C14 . 1.477(6) ?
N3 C14 4_655 1.477(6) ?
C1 N1 4_655 1.346(5) ?
C2 C7 . 1.520(6) ?
C2 C3 . 1.531(6) ?
C2 H2 . 0.9800 ?
C3 C4 . 1.517(7) ?
C3 H3A . 0.9700 ?
C3 H3B . 0.9700 ?
C4 C5 . 1.522(7) ?
C4 H4A . 0.9700 ?
C4 H4B . 0.9700 ?
C5 C6 . 1.512(8) ?
C5 H5A . 0.9700 ?
C5 H5B . 0.9700 ?
C6 C7 . 1.528(7) ?
C6 H6A . 0.9700 ?
C6 H6B . 0.9700 ?
C7 H7A . 0.9700 ?
C7 H7B . 0.9700 ?
C14 C15 . 1.526(7) ?
C14 H14A . 0.9700 ?
C14 H14B . 0.9700 ?
C15 C15 4_655 1.505(13) ?
C15 H15A . 0.9700 ?
C15 H15B . 0.9700 ?
C18 H18A . 0.9600 ?
C18 H18B . 0.9600 ?
C18 H18C . 0.9600 ?

loop_
_geom_torsion_atom_site_label_1
_geom_torsion_atom_site_label_2
_geom_torsion_atom_site_label_3
_geom_torsion_atom_site_label_4
_geom_torsion_site_symmetry_1
_geom_torsion_site_symmetry_2
_geom_torsion_site_symmetry_3
_geom_torsion_site_symmetry_4
_geom_torsion
_geom_torsion_publ_flag
N1 Al N1 C1 4_655 . . . 0.0 ?
C18 Al N1 C1 4_655 . . . 106.9(2) ?
C18 Al N1 C1 . . . . -113.6(2) ?
N1 Al N1 C2 4_655 . . . 142.0(5) ?
C18 Al N1 C2 4_655 . . . -111.0(4) ?
C18 Al N1 C2 . . . . 28.4(5) ?
C2 N1 C1 N1 . . . 4_655 -146.9(4) ?
Al N1 C1 N1 . . . 4_655 0.0 ?
C2 N1 C1 N3 . . . . 33.1(4) ?
Al N1 C1 N3 . . . . 180.0 ?
C14 N3 C1 N1 . . . 4_655 -158.0(3) ?
C14 N3 C1 N1 4_655 . . 4_655 22.0(3) ?
C14 N3 C1 N1 . . . . 22.0(3) ?
C14 N3 C1 N1 4_655 . . . -158.0(3) ?
C1 N1 C2 C7 . . . . 172.4(4) ?
Al N1 C2 C7 . . . . 40.9(5) ?
C1 N1 C2 C3 . . . . 51.3(5) ?
Al N1 C2 C3 . . . . -80.2(5) ?
N1 C2 C3 C4 . . . . 176.7(4) ?
C7 C2 C3 C4 . . . . 55.9(5) ?
C2 C3 C4 C5 . . . . -56.6(6) ?
C3 C4 C5 C6 . . . . 55.6(7) ?
C4 C5 C6 C7 . . . . -55.1(6) ?
N1 C2 C7 C6 . . . . -178.3(4) ?
C3 C2 C7 C6 . . . . -55.4(5) ?
C5 C6 C7 C2 . . . . 56.0(6) ?
C1 N3 C14 C15 . . . . 167.3(2) ?
C14 N3 C14 C15 4_655 . . . -12.7(2) ?
N3 C14 C15 C15 . . . 4_655 33.5(6) ?
